data_4327941
loop_
_publ_author_name
'Masaki Nishio'
'Shinnosuke Inami'
'Misaki Katayama'
'Kazuhiko Ozutsumi'
'Yoshihito Hayashi'

_publ_contact_author_address
;   Department of Chemistry 
    Graduate School of Natural Science
    Kanazawa University
    Kakuma
    Kanazawa 920-1192
    Japan
;
_publ_contact_author_email hayashi@se.kanazawa-u.ac.jp
_publ_contact_author_fax '+81 762 2645742'
_publ_contact_author_name
;   
Dr. Yoshihito HAYASHI
;
_publ_contact_author_phone '+81 762 2645695'
_publ_section_title
;
 Lanthanide Complexes of Macrocyclic Polyoxovanadates by VO4 Units:
 Synthesis, Characterization, and Structure Elucidation by X-ray
 Crystallography and EXAFS Spectroscopy
;
_journal_name_full 'Inorganic Chemistry'
_journal_page_first 784
_journal_page_last 793
_journal_paper_doi 10.1021/ic200638f
_journal_volume 51
_journal_year 2012
_chemical_formula_sum 'C60 N9 O30 Tm V10'
_chemical_formula_weight 2005.04
_chemical_name_systematic
; 
 ? 
;
_space_group_IT_number 14
_symmetry_cell_setting monoclinic
_symmetry_space_group_name_Hall '-P 2yn'
_symmetry_space_group_name_H-M 'P 1 21/n 1'
_atom_sites_solution_hydrogens notdet
_atom_sites_solution_primary direct
_atom_sites_solution_secondary difmap
_audit_creation_method SHELXL-97
_cell_angle_alpha 90.00
_cell_angle_beta 100.612(3)
_cell_angle_gamma 90.00
_cell_formula_units_Z 2
_cell_length_a 14.9882(18)
_cell_length_b 14.6892(19)
_cell_length_c 21.532(2)
_cell_measurement_reflns_used 7525
_cell_measurement_temperature 123(2)
_cell_measurement_theta_max 27.1021
_cell_measurement_theta_min 3.0863
_cell_volume 4659.5(9)
_computing_cell_refinement 'CrystalClear v1.3.7(Rigaku Corp., 2000)'
_computing_data_collection 'CrystalClear v1.3.7(Rigaku Corp., 2000)'
_computing_data_reduction 'CrystalClear v1.3.7(Rigaku Corp., 2000)'
_computing_molecular_graphics 'PLATON (Spek, 2003)'
_computing_publication_material 'PLATON (Spek, 2003)'
_computing_structure_refinement 'SHELXL-97 (Sheldrick, 1997)'
_computing_structure_solution 'SHELXS-97 (Sheldrick, 1990)'
_diffrn_ambient_temperature 123(2)
_diffrn_detector_area_resol_mean 14.7059
_diffrn_measured_fraction_theta_full 0.954
_diffrn_measured_fraction_theta_max 0.954
_diffrn_measurement_device_type 'Mercury CCD (2x2 bin mode)'
_diffrn_measurement_method dtintegrate.ref
_diffrn_radiation_monochromator graphite
_diffrn_radiation_source 'Rotating Anode'
_diffrn_radiation_type MoK\a
_diffrn_radiation_wavelength 0.71070
_diffrn_reflns_av_R_equivalents 0.0378
_diffrn_reflns_av_sigmaI/netI 0.0198
_diffrn_reflns_limit_h_max 17
_diffrn_reflns_limit_h_min -16
_diffrn_reflns_limit_k_max 17
_diffrn_reflns_limit_k_min -17
_diffrn_reflns_limit_l_max 24
_diffrn_reflns_limit_l_min -25
_diffrn_reflns_number 31615
_diffrn_reflns_theta_full 25.00
_diffrn_reflns_theta_max 25.00
_diffrn_reflns_theta_min 3.08
_exptl_absorpt_coefficient_mu 1.967
_exptl_absorpt_correction_T_max 1.0000
_exptl_absorpt_correction_T_min 0.6820
_exptl_absorpt_correction_type numerical
_exptl_absorpt_process_details 'NUMABS (Rigaku, 1999)'
_exptl_crystal_colour Colorless
_exptl_crystal_density_diffrn 1.429
_exptl_crystal_description Prism
_exptl_crystal_F_000 2216
_exptl_crystal_size_max 0.2000
_exptl_crystal_size_mid 0.2000
_exptl_crystal_size_min 0.2000
_refine_diff_density_max 2.209
_refine_diff_density_min -1.236
_refine_diff_density_rms 0.134
_refine_ls_extinction_method none
_refine_ls_goodness_of_fit_ref 1.050
_refine_ls_hydrogen_treatment undef
_refine_ls_matrix_type full
_refine_ls_number_parameters 575
_refine_ls_number_reflns 7823
_refine_ls_number_restraints 396
_refine_ls_restrained_S_all 1.090
_refine_ls_R_factor_all 0.0486
_refine_ls_R_factor_gt 0.0480
_refine_ls_shift/su_max 0.000
_refine_ls_shift/su_mean 0.000
_refine_ls_structure_factor_coef Fsqd
_refine_ls_weighting_details 'calc w=1/[\s^2^(Fo^2^)+(0.0765P)^2^+22.8848P] where P=(Fo^2^+2Fc^2^)/3'
_refine_ls_weighting_scheme calc
_refine_ls_wR_factor_gt 0.1300
_refine_ls_wR_factor_ref 0.1306
_reflns_number_gt 7684
_reflns_number_total 7823
_reflns_threshold_expression >2sigma(I)
_cod_data_source_file ic200638f_si_002_7.cif
_cod_data_source_block Tm
_cod_original_sg_symbol_H-M 'P 21/n'
_cod_database_code 4327941

loop_
_symmetry_equiv_pos_as_xyz
'x, y, z'
'-x+1/2, y+1/2, -z+1/2'
'-x, -y, -z'
'x-1/2, -y-1/2, z-1/2'

loop_
_atom_site_label
_atom_site_type_symbol
_atom_site_fract_x
_atom_site_fract_y
_atom_site_fract_z
_atom_site_U_iso_or_equiv
_atom_site_adp_type
_atom_site_occupancy
_atom_site_symmetry_multiplicity
_atom_site_calc_flag
_atom_site_refinement_flags
_atom_site_disorder_assembly
_atom_site_disorder_group
Tm1 Tm 0.5000 0.5000 0.0000 0.01245(12) Uani 1 2 d S . .
V1 V 0.71716(5) 0.56773(5) 0.09020(3) 0.01266(17) Uani 1 1 d . . .
V2 V 0.53581(5) 0.62051(5) 0.14749(3) 0.01200(17) Uani 1 1 d . . .
V3 V 0.40707(5) 0.46623(5) 0.21347(4) 0.01654(18) Uani 1 1 d . . .
V4 V 0.74955(5) 0.74999(5) -0.00312(3) 0.01432(18) Uani 1 1 d . . .
V5 V 0.54823(5) 0.68985(5) -0.10918(3) 0.01398(17) Uani 1 1 d . . .
O1 O 0.6479(2) 0.5130(2) 0.03232(16) 0.0209(7) Uani 1 1 d . . .
O2 O 0.6559(2) 0.5998(2) 0.15185(14) 0.0181(6) Uani 1 1 d . . .
O3 O 0.4818(2) 0.6046(2) 0.07278(15) 0.0184(6) Uani 1 1 d . . .
O4 O 0.4936(2) 0.5480(2) 0.20077(14) 0.0177(6) Uani 1 1 d . . .
O5 O 0.4290(2) 0.3559(2) 0.18140(16) 0.0240(7) Uani 1 1 d . . .
O6 O 0.4108(3) 0.4560(3) 0.28938(17) 0.0349(9) Uani 1 1 d . . .
O7 O 0.3063(3) 0.5028(2) 0.1823(2) 0.0362(10) Uani 1 1 d . . .
O8 O 0.5213(2) 0.7251(2) 0.16865(15) 0.0198(7) Uani 1 1 d . . .
O9 O 0.7633(2) 0.6646(2) 0.05901(15) 0.0227(7) Uani 1 1 d . . .
O10 O 0.6478(2) 0.7350(2) -0.06180(18) 0.0300(8) Uani 1 1 d . . .
O11 O 0.4738(2) 0.7712(2) -0.12645(16) 0.0237(7) Uani 1 1 d . . .
O12 O 0.7488(2) 0.8489(2) 0.03124(16) 0.0240(7) Uani 1 1 d . . .
O13 O 0.8369(2) 0.7458(2) -0.03868(16) 0.0216(7) Uani 1 1 d . . .
O14 O 0.7989(2) 0.4991(2) 0.12003(18) 0.0234(8) Uani 1 1 d . . .
O15 O 0.4975(2) 0.3911(2) 0.07009(16) 0.0248(7) Uani 1 1 d . . .
N1 N 0.0000 0.5000 0.5000 0.0201(12) Uani 1 2 d SDU . .
C1 C -0.0157(8) 0.5310(9) 0.4303(5) 0.041(2) Uani 0.50 1 d PDU A 1
C2 C 0.0906(7) 0.5273(7) 0.4155(4) 0.077(2) Uani 1 1 d DU . .
C3 C 0.1001(8) 0.4977(7) 0.4892(5) 0.035(2) Uani 0.50 1 d PDU A 1
C4 C 0.0334(9) 0.4047(7) 0.5079(6) 0.042(2) Uani 0.50 1 d PDU A 3
C5 C -0.0176(4) 0.3374(3) 0.4587(3) 0.0338(12) Uani 1 1 d DU . .
C6 C -0.0554(9) 0.4356(7) 0.4580(6) 0.042(2) Uani 0.50 1 d PDU A 4
N2 N 0.5000 0.0000 0.5000 0.0344(15) Uani 1 2 d SDU . .
C8 C 0.5900(7) -0.0424(8) 0.4989(6) 0.040(2) Uani 0.50 1 d PDU B 5
C9 C 0.6692(5) -0.0036(4) 0.5454(4) 0.0457(16) Uani 1 1 d DU . .
C10 C 0.5765(7) 0.0439(9) 0.5393(6) 0.042(2) Uani 0.50 1 d PDU B 6
C11 C 0.5138(10) -0.0124(9) 0.4303(6) 0.045(3) Uani 0.50 1 d PDU B 7
C12 C 0.5097(6) 0.0903(7) 0.4025(4) 0.078(2) Uani 1 1 d DU . .
C13 C 0.5054(9) 0.1020(8) 0.4762(6) 0.046(3) Uani 0.50 1 d PDU B 8
N3 N 0.5000 0.5000 0.5000 0.0355(16) Uani 1 2 d SDU . .
C14 C 0.5217(8) 0.4731(7) 0.4417(5) 0.0310(19) Uani 0.50 1 d PDU C 9
C15 C 0.5108(4) 0.3612(5) 0.4320(3) 0.0463(15) Uani 1 1 d DU . .
C16 C 0.4945(7) 0.3906(7) 0.4937(4) 0.028(2) Uani 0.50 1 d PDU C 10
C17 C 0.3914(8) 0.4919(8) 0.4982(6) 0.041(3) Uani 0.50 1 d PDU C 11
C18 C 0.3452(6) 0.5209(6) 0.4312(4) 0.065(2) Uani 1 1 d DU . .
C19 C 0.4564(8) 0.5369(8) 0.4379(5) 0.039(2) Uani 0.50 1 d PDU C 12
N4 N 0.1810(3) 0.2558(3) 0.2379(2) 0.0340(11) Uani 1 1 d . . .
C20 C 0.1676(5) 0.3580(4) 0.2303(4) 0.0508(18) Uani 1 1 d . . .
C21 C 0.0981(6) 0.3960(5) 0.2689(5) 0.072(3) Uani 1 1 d . . .
C22 C 0.2112(5) 0.2294(5) 0.3068(3) 0.0440(15) Uani 1 1 d . . .
C23 C 0.3002(6) 0.2720(6) 0.3375(4) 0.065(2) Uani 1 1 d . . .
C24 C 0.2516(4) 0.2305(4) 0.1976(3) 0.0391(14) Uani 1 1 d . . .
C25 C 0.2887(5) 0.1345(5) 0.2080(4) 0.0523(17) Uani 1 1 d . . .
C26 C 0.0919(4) 0.2051(4) 0.2141(3) 0.0330(12) Uani 1 1 d . . .
C27 C 0.0371(4) 0.2382(4) 0.1519(3) 0.0402(14) Uani 1 1 d . . .
N5 N 0.7291(3) 0.3539(3) 0.27027(18) 0.0228(9) Uani 1 1 d . . .
C28 C 0.6587(3) 0.4310(3) 0.2613(3) 0.0277(11) Uani 1 1 d . . .
C29 C 0.6525(4) 0.4812(4) 0.3217(3) 0.0381(14) Uani 1 1 d . . .
C30 C 0.7031(4) 0.2796(4) 0.3116(2) 0.0302(12) Uani 1 1 d . . .
C31 C 0.6113(5) 0.2355(4) 0.2874(3) 0.0447(15) Uani 1 1 d . . .
C32 C 0.7321(3) 0.3199(4) 0.2040(2) 0.0268(11) Uani 1 1 d . . .
C33 C 0.7956(4) 0.2384(5) 0.2022(3) 0.0395(14) Uani 1 1 d . . .
C34 C 0.8208(4) 0.3881(4) 0.3033(2) 0.0310(12) Uani 1 1 d . . .
C35 C 0.8582(4) 0.4689(6) 0.2710(3) 0.0466(16) Uani 1 1 d . . .
N6 N 0.7787(9) 0.1641(10) 0.0163(9) 0.072(5) Uani 0.480(16) 1 d PU D 20
C36 C 0.7373(10) 0.2239(14) 0.0252(8) 0.046(4) Uani 0.480(16) 1 d PU D 20
C37 C 0.6835(4) 0.3055(4) 0.0327(3) 0.0399(14) Uani 1 1 d U D 20
N6' N 0.8370(8) 0.2347(8) 0.0204(6) 0.053(4) Uani 0.520(16) 1 d PU D 21
C36' C 0.7686(11) 0.2670(10) 0.0238(7) 0.038(3) Uani 0.520(16) 1 d PU D 21

loop_
_atom_site_aniso_label
_atom_site_aniso_U_11
_atom_site_aniso_U_22
_atom_site_aniso_U_33
_atom_site_aniso_U_23
_atom_site_aniso_U_13
_atom_site_aniso_U_12
Tm1 0.01297(17) 0.01417(17) 0.01071(17) -0.00291(8) 0.00347(11) -0.00415(9)
V1 0.0109(3) 0.0137(4) 0.0137(4) 0.0007(3) 0.0030(3) -0.0016(3)
V2 0.0135(4) 0.0113(3) 0.0117(3) -0.0022(3) 0.0039(3) -0.0021(3)
V3 0.0190(4) 0.0124(4) 0.0208(4) -0.0016(3) 0.0107(3) -0.0020(3)
V4 0.0122(4) 0.0115(4) 0.0192(4) 0.0002(3) 0.0026(3) -0.0017(3)
V5 0.0147(4) 0.0114(3) 0.0155(4) -0.0001(3) 0.0019(3) 0.0002(3)
O1 0.0152(16) 0.0268(17) 0.0217(18) -0.0075(13) 0.0060(13) -0.0042(13)
O2 0.0157(15) 0.0227(16) 0.0162(15) -0.0042(12) 0.0037(12) -0.0024(12)
O3 0.0175(15) 0.0200(16) 0.0171(15) -0.0033(12) 0.0018(12) 0.0011(12)
O4 0.0216(16) 0.0142(15) 0.0186(15) 0.0009(12) 0.0070(12) -0.0020(12)
O5 0.0329(19) 0.0152(16) 0.0277(18) -0.0039(13) 0.0156(15) -0.0038(14)
O6 0.056(3) 0.031(2) 0.0223(19) 0.0001(15) 0.0187(17) -0.0101(18)
O7 0.021(2) 0.028(2) 0.060(3) 0.0017(16) 0.0079(19) 0.0004(14)
O8 0.0281(17) 0.0131(15) 0.0197(16) -0.0025(12) 0.0090(13) -0.0017(13)
O9 0.0276(17) 0.0184(16) 0.0227(17) 0.0023(13) 0.0061(14) -0.0075(14)
O10 0.0227(18) 0.0287(19) 0.034(2) -0.0028(15) -0.0061(15) -0.0048(15)
O11 0.0261(17) 0.0190(16) 0.0236(17) -0.0041(13) -0.0020(14) 0.0074(14)
O12 0.0216(17) 0.0168(16) 0.0320(18) -0.0039(14) 0.0010(14) 0.0006(13)
O13 0.0208(16) 0.0209(17) 0.0252(17) 0.0037(13) 0.0092(13) -0.0002(13)
O14 0.0196(18) 0.028(2) 0.0222(19) 0.0073(12) 0.0038(14) 0.0071(13)
O15 0.0292(18) 0.0241(18) 0.0220(17) 0.0031(14) 0.0074(14) -0.0050(14)
N1 0.027(3) 0.016(3) 0.018(3) -0.0020(18) 0.006(2) -0.0051(19)
C1 0.056(5) 0.035(4) 0.030(4) -0.001(4) 0.005(4) -0.014(4)
C2 0.098(5) 0.076(4) 0.068(4) -0.011(4) 0.040(4) -0.017(4)
C3 0.036(5) 0.036(5) 0.035(5) -0.006(4) 0.011(4) -0.004(4)
C4 0.050(4) 0.035(4) 0.041(4) -0.004(4) 0.004(4) -0.001(4)
C5 0.044(3) 0.019(2) 0.039(3) -0.013(2) 0.005(2) -0.003(2)
C6 0.050(4) 0.033(4) 0.040(4) -0.005(4) 0.004(4) -0.006(4)
N2 0.026(3) 0.039(3) 0.042(3) 0.011(2) 0.017(3) 0.001(2)
C8 0.036(4) 0.042(4) 0.046(4) 0.009(4) 0.014(4) 0.005(4)
C9 0.035(3) 0.053(4) 0.050(4) 0.008(3) 0.009(3) -0.003(2)
C10 0.040(4) 0.043(4) 0.044(4) 0.003(4) 0.010(4) -0.001(4)
C11 0.039(5) 0.058(5) 0.040(5) 0.005(4) 0.011(4) -0.006(4)
C12 0.060(4) 0.108(5) 0.067(4) 0.034(4) 0.013(3) -0.006(4)
C13 0.040(5) 0.051(5) 0.049(5) 0.012(4) 0.009(4) -0.002(4)
N3 0.042(3) 0.037(3) 0.024(3) 0.010(2) -0.002(3) -0.020(2)
C14 0.035(4) 0.033(4) 0.025(4) -0.001(3) 0.005(3) -0.004(4)
C15 0.035(3) 0.067(4) 0.037(3) -0.009(3) 0.008(2) 0.003(3)
C16 0.029(4) 0.030(4) 0.024(4) 0.002(3) 0.004(3) -0.002(3)
C17 0.045(5) 0.036(5) 0.043(5) -0.004(4) 0.009(4) -0.001(4)
C18 0.077(4) 0.050(3) 0.056(4) -0.009(3) -0.020(3) 0.016(3)
C19 0.050(4) 0.031(4) 0.031(4) 0.004(4) -0.003(4) 0.005(4)
N4 0.045(3) 0.025(2) 0.039(3) -0.0039(19) 0.026(2) -0.015(2)
C20 0.059(4) 0.022(3) 0.080(5) -0.005(3) 0.035(4) -0.016(3)
C21 0.077(6) 0.029(3) 0.123(8) -0.023(4) 0.051(5) -0.011(3)
C22 0.063(4) 0.043(3) 0.028(3) -0.007(3) 0.012(3) -0.021(3)
C23 0.077(5) 0.062(5) 0.051(4) -0.010(4) 0.005(4) -0.027(4)
C24 0.038(3) 0.046(3) 0.040(3) 0.002(3) 0.023(3) -0.007(3)
C25 0.054(4) 0.055(4) 0.054(4) -0.001(3) 0.026(3) 0.010(3)
C26 0.039(3) 0.027(3) 0.039(3) -0.008(2) 0.025(2) -0.015(2)
C27 0.039(3) 0.043(3) 0.044(3) -0.002(3) 0.021(3) -0.004(3)
N5 0.022(2) 0.028(2) 0.0184(19) 0.0071(16) 0.0025(15) 0.0116(17)
C28 0.024(2) 0.025(3) 0.034(3) 0.009(2) 0.004(2) 0.013(2)
C29 0.043(3) 0.037(3) 0.037(3) 0.008(3) 0.016(3) 0.021(3)
C30 0.044(3) 0.027(3) 0.019(2) 0.010(2) 0.006(2) 0.009(2)
C31 0.058(4) 0.038(3) 0.038(3) 0.011(3) 0.008(3) -0.014(3)
C32 0.026(2) 0.036(3) 0.017(2) 0.006(2) 0.0009(19) 0.010(2)
C33 0.041(3) 0.049(4) 0.028(3) -0.004(3) 0.004(2) 0.021(3)
C34 0.026(3) 0.041(3) 0.024(3) 0.005(2) -0.002(2) 0.007(2)
C35 0.033(3) 0.071(5) 0.035(3) 0.009(3) 0.005(3) -0.013(3)
N6 0.049(7) 0.052(8) 0.121(11) -0.032(7) 0.029(7) 0.012(6)
C36 0.030(7) 0.035(8) 0.075(9) -0.012(7) 0.010(6) 0.008(7)
C37 0.032(3) 0.038(3) 0.046(3) -0.008(3) 0.000(2) 0.015(2)
N6' 0.049(7) 0.041(6) 0.075(8) 0.007(5) 0.027(5) 0.012(5)
C36' 0.049(7) 0.019(6) 0.053(7) 0.012(5) 0.025(6) 0.012(6)

loop_
_atom_type_symbol
_atom_type_description
_atom_type_scat_dispersion_real
_atom_type_scat_dispersion_imag
_atom_type_scat_source
C C 0.0033 0.0016 'International Tables Vol C Tables 4.2.6.8 and 6.1.1.4'
H H 0.0000 0.0000 'International Tables Vol C Tables 4.2.6.8 and 6.1.1.4'
Tm Tm -0.3139 5.2483 'International Tables Vol C Tables 4.2.6.8 and 6.1.1.4'
N N 0.0061 0.0033 'International Tables Vol C Tables 4.2.6.8 and 6.1.1.4'
O O 0.0106 0.0060 'International Tables Vol C Tables 4.2.6.8 and 6.1.1.4'
V V 0.3005 0.5294 'International Tables Vol C Tables 4.2.6.8 and 6.1.1.4'

loop_
_geom_angle_atom_site_label_1
_geom_angle_atom_site_label_2
_geom_angle_atom_site_label_3
_geom_angle
_geom_angle_site_symmetry_1
_geom_angle_site_symmetry_3
O15 Tm1 O15 180.00(18) 3_665 .
O15 Tm1 O1 90.62(13) 3_665 .
O15 Tm1 O1 89.38(13) . .
O15 Tm1 O1 89.38(13) 3_665 3_665
O15 Tm1 O1 90.62(13) . 3_665
O1 Tm1 O1 180.0 . 3_665
O15 Tm1 O3 90.04(13) 3_665 .
O15 Tm1 O3 89.96(13) . .
O1 Tm1 O3 88.00(12) . .
O1 Tm1 O3 92.00(12) 3_665 .
O15 Tm1 O3 89.96(13) 3_665 3_665
O15 Tm1 O3 90.04(13) . 3_665
O1 Tm1 O3 92.00(12) . 3_665
O1 Tm1 O3 88.00(12) 3_665 3_665
O3 Tm1 O3 180.00(11) . 3_665
O14 V1 O1 108.36(18) . .
O14 V1 O9 109.31(17) . .
O1 V1 O9 109.66(17) . .
O14 V1 O2 108.61(17) . .
O1 V1 O2 110.02(15) . .
O9 V1 O2 110.82(15) . .
O8 V2 O3 109.51(16) . .
O8 V2 O4 107.76(15) . .
O3 V2 O4 111.79(15) . .
O8 V2 O2 109.05(16) . .
O3 V2 O2 109.01(15) . .
O4 V2 O2 109.68(15) . .
O7 V3 O6 107.6(2) . .
O7 V3 O5 110.92(19) . .
O6 V3 O5 108.88(18) . .
O7 V3 O4 110.60(17) . .
O6 V3 O4 108.43(17) . .
O5 V3 O4 110.33(15) . .
O12 V4 O13 108.61(17) . .
O12 V4 O10 110.51(17) . .
O13 V4 O10 108.28(18) . .
O12 V4 O9 106.84(17) . .
O13 V4 O9 109.07(16) . .
O10 V4 O9 113.42(16) . .
O11 V5 O15 107.97(18) . 3_665
O11 V5 O10 108.96(17) . .
O15 V5 O10 110.82(18) 3_665 .
O11 V5 O5 108.05(17) . 3_665
O15 V5 O5 109.45(16) 3_665 3_665
O10 V5 O5 111.49(17) . 3_665
V1 O1 Tm1 136.53(19) . .
V1 O2 V2 129.74(17) . .
V2 O3 Tm1 131.66(17) . .
V2 O4 V3 147.55(19) . .
V5 O5 V3 138.1(2) 3_665 .
V1 O9 V4 146.7(2) . .
V5 O10 V4 163.9(2) . .
V5 O15 Tm1 156.8(2) 3_665 .
C6 N1 C6 180.0(6) 3_566 .
C6 N1 C4 66.5(6) 3_566 3_566
C6 N1 C4 113.5(6) . 3_566
C6 N1 C4 113.5(6) 3_566 .
C6 N1 C4 66.5(6) . .
C4 N1 C4 180.000(3) 3_566 .
C6 N1 C1 112.3(6) 3_566 .
C6 N1 C1 67.7(6) . .
C4 N1 C1 67.9(7) 3_566 .
C4 N1 C1 112.1(7) . .
C6 N1 C1 67.7(6) 3_566 3_566
C6 N1 C1 112.3(6) . 3_566
C4 N1 C1 112.1(7) 3_566 3_566
C4 N1 C1 67.9(7) . 3_566
C1 N1 C1 180.0(3) . 3_566
C6 N1 C3 110.3(6) 3_566 3_566
C6 N1 C3 69.7(7) . 3_566
C4 N1 C3 71.5(7) 3_566 3_566
C4 N1 C3 108.5(7) . 3_566
C1 N1 C3 99.2(6) . 3_566
C1 N1 C3 80.8(6) 3_566 3_566
C6 N1 C3 69.7(7) 3_566 .
C6 N1 C3 110.3(6) . .
C4 N1 C3 108.5(7) 3_566 .
C4 N1 C3 71.5(7) . .
C1 N1 C3 80.8(6) . .
C1 N1 C3 99.2(6) 3_566 .
C3 N1 C3 180.0(8) 3_566 .
N1 C1 C2 101.2(7) . .
C3 C2 C1 74.9(7) . .
N1 C3 C2 103.0(7) . .
N1 C4 C5 114.2(8) . .
C4 C5 C6 62.9(6) . .
N1 C6 C5 115.6(8) . .
C10 N2 C10 180.0(11) 3_656 .
C10 N2 C8 115.3(7) 3_656 .
C10 N2 C8 64.7(7) . .
C10 N2 C8 64.7(7) 3_656 3_656
C10 N2 C8 115.3(7) . 3_656
C8 N2 C8 180.0(9) . 3_656
C10 N2 C11 112.5(7) 3_656 3_656
C10 N2 C11 67.5(7) . 3_656
C8 N2 C11 110.1(7) . 3_656
C8 N2 C11 69.9(7) 3_656 3_656
C10 N2 C11 67.5(7) 3_656 .
C10 N2 C11 112.5(7) . .
C8 N2 C11 69.9(7) . .
C8 N2 C11 110.1(7) 3_656 .
C11 N2 C11 180.00(16) 3_656 .
C10 N2 C13 71.7(7) 3_656 3_656
C10 N2 C13 108.3(7) . 3_656
C8 N2 C13 73.2(7) . 3_656
C8 N2 C13 106.8(7) 3_656 3_656
C11 N2 C13 77.1(6) 3_656 3_656
C11 N2 C13 102.9(6) . 3_656
C10 N2 C13 108.3(7) 3_656 .
C10 N2 C13 71.7(7) . .
C8 N2 C13 106.8(7) . .
C8 N2 C13 73.2(7) 3_656 .
C11 N2 C13 102.9(6) 3_656 .
C11 N2 C13 77.1(6) . .
C13 N2 C13 180.0(8) 3_656 .
N2 C8 C9 115.7(8) . .
C8 C9 C10 61.9(7) . .
N2 C10 C9 117.0(9) . .
N2 C11 C12 104.1(8) . .
C13 C12 C11 75.0(7) . .
N2 C13 C12 103.3(8) . .
C14 N3 C14 180.0(3) 3_666 .
C14 N3 C19 55.5(7) 3_666 3_666
C14 N3 C19 124.5(7) . 3_666
C14 N3 C19 124.5(7) 3_666 .
C14 N3 C19 55.5(7) . .
C19 N3 C19 180.000(3) 3_666 .
C14 N3 C16 70.3(5) 3_666 3_666
C14 N3 C16 109.7(5) . 3_666
C19 N3 C16 106.4(6) 3_666 3_666
C19 N3 C16 73.6(6) . 3_666
C14 N3 C16 109.7(5) 3_666 .
C14 N3 C16 70.3(5) . .
C19 N3 C16 73.6(6) 3_666 .
C19 N3 C16 106.4(6) . .
C16 N3 C16 180.000(2) 3_666 .
C14 N3 C17 69.3(6) 3_666 .
C14 N3 C17 110.7(6) . .
C19 N3 C17 105.6(6) 3_666 .
C19 N3 C17 74.4(6) . .
C16 N3 C17 96.3(6) 3_666 .
C16 N3 C17 83.7(6) . .
C14 N3 C17 110.7(6) 3_666 3_666
C14 N3 C17 69.3(6) . 3_666
C19 N3 C17 74.4(6) 3_666 3_666
C19 N3 C17 105.6(6) . 3_666
C16 N3 C17 83.7(6) 3_666 3_666
C16 N3 C17 96.3(6) . 3_666
C17 N3 C17 180.0(9) . 3_666
N3 C14 C15 110.8(7) . .
C16 C15 C14 67.8(6) . .
C15 C16 N3 110.9(7) . .
C18 C17 N3 106.1(8) . .
C17 C18 C19 71.7(7) . .
N3 C19 C18 107.2(7) . .
C22 N4 C20 111.5(5) . .
C22 N4 C26 106.7(4) . .
C20 N4 C26 110.8(5) . .
C22 N4 C24 112.2(5) . .
C20 N4 C24 105.6(4) . .
C26 N4 C24 110.1(4) . .
N4 C20 C21 112.7(5) . .
C23 C22 N4 113.6(5) . .
C25 C24 N4 114.5(5) . .
C27 C26 N4 115.9(4) . .
C30 N5 C34 105.9(4) . .
C30 N5 C32 111.9(4) . .
C34 N5 C32 111.7(4) . .
C30 N5 C28 111.3(4) . .
C34 N5 C28 111.0(4) . .
C32 N5 C28 105.2(4) . .
C29 C28 N5 113.6(4) . .
N5 C30 C31 115.0(4) . .
N5 C32 C33 114.0(4) . .
N5 C34 C35 114.8(4) . .
N6 C36 C37 176(2) . .

loop_
_geom_bond_atom_site_label_1
_geom_bond_atom_site_label_2
_geom_bond_distance
_geom_bond_site_symmetry_2
Tm1 O15 2.205(3) 3_665
Tm1 O15 2.205(3) .
Tm1 O1 2.206(3) .
Tm1 O1 2.206(3) 3_665
Tm1 O3 2.247(3) .
Tm1 O3 2.247(3) 3_665
V1 O14 1.625(3) .
V1 O1 1.674(3) .
V1 O9 1.768(3) .
V1 O2 1.810(3) .
V2 O8 1.629(3) .
V2 O3 1.679(3) .
V2 O4 1.765(3) .
V2 O2 1.811(3) .
V3 O7 1.627(4) .
V3 O6 1.632(4) .
V3 O5 1.816(3) .
V3 O4 1.825(3) .
V4 O12 1.631(3) .
V4 O13 1.635(3) .
V4 O10 1.806(3) .
V4 O9 1.817(3) .
V5 O11 1.630(3) .
V5 O15 1.674(3) 3_665
V5 O10 1.774(3) .
V5 O5 1.784(3) 3_665
O5 V5 1.784(3) 3_665
O15 V5 1.674(3) 3_665
N1 C6 1.459(11) 3_566
N1 C6 1.459(11) .
N1 C4 1.485(11) 3_566
N1 C4 1.485(11) .
N1 C1 1.544(10) .
N1 C1 1.544(10) 3_566
N1 C3 1.561(11) 3_566
N1 C3 1.561(11) .
C1 C2 1.682(13) .
C2 C3 1.626(13) .
C4 C5 1.546(11) .
C5 C6 1.548(11) .
N2 C10 1.446(11) 3_656
N2 C10 1.446(11) .
N2 C8 1.490(10) .
N2 C8 1.490(10) 3_656
N2 C11 1.563(12) 3_656
N2 C11 1.563(12) .
N2 C13 1.591(12) 3_656
N2 C13 1.591(12) .
C8 C9 1.516(12) .
C9 C10 1.539(12) .
C11 C12 1.619(13) .
C12 C13 1.610(13) .
N3 C14 1.410(10) 3_666
N3 C14 1.410(10) .
N3 C19 1.478(10) 3_666
N3 C19 1.478(10) .
N3 C16 1.613(10) 3_666
N3 C16 1.613(10) .
N3 C17 1.625(12) .
N3 C17 1.625(12) 3_666
C14 C15 1.662(12) .
C15 C16 1.461(10) .
C17 C18 1.541(13) .
C18 C19 1.663(13) .
N4 C22 1.520(8) .
N4 C20 1.520(8) .
N4 C26 1.532(7) .
N4 C24 1.532(7) .
C20 C21 1.551(10) .
C22 C23 1.511(10) .
C24 C25 1.518(10) .
C26 C27 1.516(9) .
N5 C30 1.504(6) .
N5 C34 1.513(7) .
N5 C32 1.521(6) .
N5 C28 1.536(6) .
C28 C29 1.512(8) .
C30 C31 1.524(9) .
C32 C33 1.534(7) .
C34 C35 1.535(9) .
N6 C36 1.113(19) .
C36 C37 1.469(16) .
N6' C36' 1.145(17) .

loop_
_geom_torsion_atom_site_label_1
_geom_torsion_atom_site_label_2
_geom_torsion_atom_site_label_3
_geom_torsion_atom_site_label_4
_geom_torsion
_geom_torsion_site_symmetry_1
_geom_torsion_site_symmetry_4
O14 V1 O1 Tm1 137.7(3) . .
O9 V1 O1 Tm1 -103.0(3) . .
O2 V1 O1 Tm1 19.1(3) . .
O15 Tm1 O1 V1 95.6(3) 3_665 .
O15 Tm1 O1 V1 -84.4(3) . .
O3 Tm1 O1 V1 5.5(3) . .
O3 Tm1 O1 V1 -174.5(3) 3_665 .
O14 V1 O2 V2 -144.1(2) . .
O1 V1 O2 V2 -25.7(3) . .
O9 V1 O2 V2 95.8(2) . .
O8 V2 O2 V1 -119.2(2) . .
O3 V2 O2 V1 0.4(3) . .
O4 V2 O2 V1 123.1(2) . .
O8 V2 O3 Tm1 159.1(2) . .
O4 V2 O3 Tm1 -81.6(2) . .
O2 V2 O3 Tm1 39.8(3) . .
O15 Tm1 O3 V2 -130.8(2) 3_665 .
O15 Tm1 O3 V2 49.2(2) . .
O1 Tm1 O3 V2 -40.2(2) . .
O1 Tm1 O3 V2 139.8(2) 3_665 .
O8 V2 O4 V3 111.4(4) . .
O3 V2 O4 V3 -8.9(4) . .
O2 V2 O4 V3 -130.0(3) . .
O7 V3 O4 V2 -46.1(4) . .
O6 V3 O4 V2 -163.9(3) . .
O5 V3 O4 V2 77.0(4) . .
O7 V3 O5 V5 72.3(4) . 3_665
O6 V3 O5 V5 -169.5(3) . 3_665
O4 V3 O5 V5 -50.6(3) . 3_665
O14 V1 O9 V4 143.7(4) . .
O1 V1 O9 V4 25.1(4) . .
O2 V1 O9 V4 -96.6(4) . .
O12 V4 O9 V1 120.5(4) . .
O13 V4 O9 V1 -122.3(4) . .
O10 V4 O9 V1 -1.5(4) . .
O11 V5 O10 V4 143.8(9) . .
O15 V5 O10 V4 25.2(10) 3_665 .
O5 V5 O10 V4 -97.0(9) 3_665 .
O12 V4 O10 V5 -134.3(9) . .
O13 V4 O10 V5 106.9(9) . .
O9 V4 O10 V5 -14.3(10) . .
O1 Tm1 O15 V5 -178.9(5) . 3_665
O1 Tm1 O15 V5 1.1(5) 3_665 3_665
O3 Tm1 O15 V5 93.1(5) . 3_665
O3 Tm1 O15 V5 -86.9(5) 3_665 3_665
C6 N1 C1 C2 64.8(9) 3_566 .
C6 N1 C1 C2 -115.2(9) . .
C4 N1 C1 C2 115.6(9) 3_566 .
C4 N1 C1 C2 -64.4(9) . .
C3 N1 C1 C2 -178.7(7) 3_566 .
C3 N1 C1 C2 1.3(7) . .
N1 C1 C2 C3 -1.3(7) . .
C6 N1 C3 C2 -119.4(9) 3_566 .
C6 N1 C3 C2 60.6(9) . .
C4 N1 C3 C2 -64.2(8) 3_566 .
C4 N1 C3 C2 115.8(8) . .
C1 N1 C3 C2 -1.4(7) . .
C1 N1 C3 C2 178.6(7) 3_566 .
C1 C2 C3 N1 1.3(7) . .
C6 N1 C4 C5 -173.3(9) 3_566 .
C6 N1 C4 C5 6.7(9) . .
C1 N1 C4 C5 -44.7(11) . .
C1 N1 C4 C5 135.3(11) 3_566 .
C3 N1 C4 C5 63.9(10) 3_566 .
C3 N1 C4 C5 -116.1(10) . .
N1 C4 C5 C6 -6.5(8) . .
C4 N1 C6 C5 173.2(9) 3_566 .
C4 N1 C6 C5 -6.8(9) . .
C1 N1 C6 C5 121.7(11) . .
C1 N1 C6 C5 -58.3(11) 3_566 .
C3 N1 C6 C5 -128.7(11) 3_566 .
C3 N1 C6 C5 51.3(11) . .
C4 C5 C6 N1 6.7(9) . .
C10 N2 C8 C9 -173.3(8) 3_656 .
C10 N2 C8 C9 6.7(8) . .
C11 N2 C8 C9 -44.7(11) 3_656 .
C11 N2 C8 C9 135.3(11) . .
C13 N2 C8 C9 -113.7(10) 3_656 .
C13 N2 C8 C9 66.3(10) . .
N2 C8 C9 C10 -6.4(8) . .
C8 N2 C10 C9 -6.6(8) . .
C8 N2 C10 C9 173.4(8) 3_656 .
C11 N2 C10 C9 120.8(11) 3_656 .
C11 N2 C10 C9 -59.2(11) . .
C13 N2 C10 C9 53.8(11) 3_656 .
C13 N2 C10 C9 -126.2(11) . .
C8 C9 C10 N2 6.7(8) . .
C10 N2 C11 C12 111.0(10) 3_656 .
C8 N2 C11 C12 -118.8(10) . .
C8 N2 C11 C12 61.2(10) 3_656 .
C11 N2 C11 C12 -73(100) 3_656 .
C13 N2 C11 C12 174.7(8) 3_656 .
C13 N2 C11 C12 -5.3(8) . .
N2 C11 C12 C13 5.3(8) . .
C10 N2 C13 C12 -55.4(9) 3_656 .
C10 N2 C13 C12 124.6(9) . .
C8 N2 C13 C12 69.4(9) . .
C8 N2 C13 C12 -110.6(9) 3_656 .
C11 N2 C13 C12 -174.7(8) 3_656 .
C11 N2 C13 C12 5.3(8) . .
C11 C12 C13 N2 -5.2(8) . .
C19 N3 C14 C15 55.8(10) 3_666 .
C19 N3 C14 C15 -124.2(10) . .
C16 N3 C14 C15 -176.7(6) 3_666 .
C16 N3 C14 C15 3.3(6) . .
C17 N3 C14 C15 -71.6(8) . .
C17 N3 C14 C15 108.4(8) 3_666 .
N3 C14 C15 C16 -3.8(7) . .
C14 C15 C16 N3 3.3(6) . .
C14 N3 C16 C15 176.2(7) 3_666 .
C14 N3 C16 C15 -3.8(7) . .
C19 N3 C16 C15 -140.9(9) 3_666 .
C19 N3 C16 C15 39.1(9) . .
C17 N3 C16 C15 110.8(8) . .
C17 N3 C16 C15 -69.2(8) 3_666 .
C14 N3 C17 C18 142.8(9) 3_666 .
C14 N3 C17 C18 -37.2(9) . .
C19 N3 C17 C18 -174.4(7) 3_666 .
C19 N3 C17 C18 5.6(7) . .
C16 N3 C17 C18 76.6(8) 3_666 .
C16 N3 C17 C18 -103.4(8) . .
N3 C17 C18 C19 -5.1(7) . .
C14 N3 C19 C18 -55.7(10) 3_666 .
C14 N3 C19 C18 124.3(10) . .
C16 N3 C19 C18 -106.9(8) 3_666 .
C16 N3 C19 C18 73.1(8) . .
C17 N3 C19 C18 -5.2(7) . .
C17 N3 C19 C18 174.8(7) 3_666 .
C17 C18 C19 N3 5.6(7) . .
C22 N4 C20 C21 -57.3(8) . .
C26 N4 C20 C21 61.4(8) . .
C24 N4 C20 C21 -179.5(7) . .
C20 N4 C22 C23 -60.3(8) . .
C26 N4 C22 C23 178.6(6) . .
C24 N4 C22 C23 58.0(7) . .
C22 N4 C24 C25 47.2(7) . .
C20 N4 C24 C25 168.9(6) . .
C26 N4 C24 C25 -71.5(7) . .
C22 N4 C26 C27 165.4(5) . .
C20 N4 C26 C27 43.9(6) . .
C24 N4 C26 C27 -72.6(6) . .
C30 N5 C28 C29 64.7(6) . .
C34 N5 C28 C29 -53.0(6) . .
C32 N5 C28 C29 -173.9(5) . .
C34 N5 C30 C31 179.4(5) . .
C32 N5 C30 C31 -58.8(6) . .
C28 N5 C30 C31 58.7(6) . .
C30 N5 C32 C33 -56.1(6) . .
C34 N5 C32 C33 62.4(6) . .
C28 N5 C32 C33 -177.1(5) . .
C30 N5 C34 C35 -176.5(5) . .
C32 N5 C34 C35 61.4(6) . .
C28 N5 C34 C35 -55.6(6) . .
